data_7114170
loop_
_publ_author_name
'Jiang, Jianfeng'
'Koch, Stephen A.'

_publ_section_title
;
 Two-dimensional materials based on trans-[FeII(CN)4(CO)2]2??? building
 blocks; first structural evidence for a hydrated metal carbonyl ligation
;
_journal_issue 16
_journal_name_full 'Chemical Communications'
_journal_page_first 1724
_journal_paper_doi 10.1039/b200337f
_journal_year 2002
_chemical_formula_sum 'C12 H16 Co Fe N6 O5'
_chemical_formula_weight 439.09
_chemical_name_systematic
;Cobalt(II)bisdimethylformamide Iron(II)Tetracyanodicarbonyl monohydrate  
 ? 
;
_space_group_IT_number 12
_symmetry_cell_setting monoclinic
_symmetry_space_group_name_Hall '-I 2y'
_symmetry_space_group_name_H-M 'I 1 2/m 1'
_atom_sites_solution_hydrogens geom
_atom_sites_solution_primary direct
_atom_sites_solution_secondary difmap
_audit_creation_method SHELXL-97
_cell_angle_alpha 90.00
_cell_angle_beta 97.153(3)
_cell_angle_gamma 90.00
_cell_formula_units_Z 4
_cell_length_a 13.4386(17)
_cell_length_b 7.4128(10)
_cell_length_c 19.479(3)
_cell_measurement_temperature 293(2)
_cell_volume 1925.4(5)
_computing_cell_refinement 'Bruker SMART'
_computing_data_collection 'Bruker SMART'
_computing_data_reduction 'Bruker SHELXTL'
_computing_molecular_graphics 'Bruker SHELXTL'
_computing_publication_material 'Bruker SHELXTL'
_computing_structure_refinement 'SHELXL-97 (Sheldrick, 1997)'
_computing_structure_solution 'SHELXS-97 (Sheldrick, 1990)'
_diffrn_ambient_temperature 293(2)
_diffrn_measured_fraction_theta_full 0.999
_diffrn_measured_fraction_theta_max 0.999
_diffrn_measurement_device_type 'CCD area detector'
_diffrn_measurement_method 'phi and omega scans'
_diffrn_radiation_monochromator graphite
_diffrn_radiation_source 'fine-focus sealed tube'
_diffrn_radiation_type MoK\a
_diffrn_radiation_wavelength 0.71073
_diffrn_reflns_av_R_equivalents 0.0639
_diffrn_reflns_av_sigmaI/netI 0.0665
_diffrn_reflns_limit_h_max 14
_diffrn_reflns_limit_h_min -14
_diffrn_reflns_limit_k_max 8
_diffrn_reflns_limit_k_min -8
_diffrn_reflns_limit_l_max 11
_diffrn_reflns_limit_l_min -21
_diffrn_reflns_number 4446
_diffrn_reflns_theta_full 23.26
_diffrn_reflns_theta_max 23.26
_diffrn_reflns_theta_min 1.74
_exptl_absorpt_coefficient_mu 1.647
_exptl_absorpt_correction_T_max 0.4674
_exptl_absorpt_correction_T_min 0.3767
_exptl_absorpt_correction_type empirical
_exptl_crystal_colour pink
_exptl_crystal_density_diffrn 1.515
_exptl_crystal_density_method 'not measured'
_exptl_crystal_F_000 892
_refine_diff_density_max 0.618
_refine_diff_density_min -0.404
_refine_diff_density_rms 0.086
_refine_ls_extinction_method none
_refine_ls_goodness_of_fit_ref 0.969
_refine_ls_hydrogen_treatment mixed
_refine_ls_matrix_type full
_refine_ls_number_parameters 152
_refine_ls_number_reflns 1506
_refine_ls_number_restraints 0
_refine_ls_restrained_S_all 0.969
_refine_ls_R_factor_all 0.0647
_refine_ls_R_factor_gt 0.0437
_refine_ls_shift/su_max 0.001
_refine_ls_shift/su_mean 0.000
_refine_ls_structure_factor_coef Fsqd
_refine_ls_weighting_details 'calc w=1/[\s^2^(Fo^2^)+(0.0587P)^2^+0.0000P] where P=(Fo^2^+2Fc^2^)/3'
_refine_ls_weighting_scheme calc
_refine_ls_wR_factor_gt 0.1012
_refine_ls_wR_factor_ref 0.1110
_reflns_number_gt 1078
_reflns_number_total 1506
_reflns_threshold_expression >2sigma(I)
_cod_data_source_file b200337f.txt
_cod_data_source_block codmf
_cod_depositor_comments
;
The following automatic conversions were performed:

'_symmetry_cell_setting' value 'Monoclinic' changed to 'monoclinic'
according to
/usr/data/users/saulius/automatic-downloads/retrospective/RSC/lib/dictionaries/cif_core.dic
dictionary named 'cif_core.dic' version 2.4.2 from 2011-04-26.

Automatic conversion script
Id: cif_fix_values 2281 2013-09-26 08:29:07Z andrius 
;
_cod_original_cell_volume 1925.4(4)
_cod_original_sg_symbol_H-M I2/m
_cod_database_code 7114170

loop_
_symmetry_equiv_pos_as_xyz
'x, y, z'
'-x, y, -z'
'x+1/2, y+1/2, z+1/2'
'-x+1/2, y+1/2, -z+1/2'
'-x, -y, -z'
'x, -y, z'
'-x+1/2, -y+1/2, -z+1/2'
'x+1/2, -y+1/2, z+1/2'

loop_
_atom_site_label
_atom_site_type_symbol
_atom_site_fract_x
_atom_site_fract_y
_atom_site_fract_z
_atom_site_U_iso_or_equiv
_atom_site_adp_type
_atom_site_occupancy
_atom_site_symmetry_multiplicity
_atom_site_calc_flag
_atom_site_refinement_flags
Co1 Co 0.23518(6) 0.0000 0.44655(4) 0.0301(3) Uani 1 2 d S
Fe2 Fe 0.0000 0.5000 0.5000 0.0296(4) Uani 1 4 d S
Fe1 Fe 0.5000 0.5000 0.5000 0.0332(4) Uani 1 4 d S
O1 O 0.5672(5) 0.5000 0.3618(4) 0.104(2) Uani 1 2 d S
C4 C 0.0778(3) 0.3148(5) 0.4633(2) 0.0322(11) Uani 1 1 d .
C3 C 0.4023(3) 0.3130(6) 0.4730(2) 0.0370(12) Uani 1 1 d .
O3 O 0.2407(4) 0.0000 0.5587(3) 0.0511(13) Uani 1 2 d S
O4 O 0.2293(3) 0.0000 0.3379(2) 0.0467(12) Uani 1 2 d S
N4 N 0.1253(3) 0.2013(5) 0.4440(2) 0.0390(10) Uani 1 1 d .
N3 N 0.3462(3) 0.1996(4) 0.4580(2) 0.0386(10) Uani 1 1 d .
N2 N 0.3088(6) 0.0000 0.2429(4) 0.073(2) Uani 1 2 d S
N1 N 0.1575(6) 0.0000 0.6552(4) 0.080(2) Uani 1 2 d S
C6 C 0.3043(7) 0.0000 0.3094(4) 0.054(2) Uani 1 2 d S
C1 C 0.5405(6) 0.5000 0.4143(4) 0.051(2) Uani 1 2 d S
C2 C 0.0883(6) 0.5000 0.5782(4) 0.0479(19) Uani 1 2 d S
C5 C 0.1612(8) 0.0000 0.5878(5) 0.059(2) Uani 1 2 d S
O2 O 0.1440(5) 0.5000 0.6263(3) 0.093(2) Uani 1 2 d S
O5 O 0.4533(5) 0.0000 0.6119(4) 0.141(3) Uani 1 2 d S
C9 C 0.2232(8) 0.0000 0.1947(5) 0.102(4) Uani 1 2 d S
H9A H 0.2049 -0.1220 0.1824 0.153 Uiso 0.50 1 calc PR
H9B H 0.2365 0.0646 0.1541 0.153 Uiso 0.50 1 calc PR
H9C H 0.1693 0.0574 0.2143 0.153 Uiso 0.50 1 calc PR
C8 C 0.0667(8) 0.0000 0.6854(6) 0.117(4) Uani 1 2 d S
H8A H 0.0743 -0.0743 0.7261 0.176 Uiso 0.50 1 calc PR
H8B H 0.0135 -0.0468 0.6528 0.176 Uiso 0.50 1 calc PR
H8C H 0.0508 0.1211 0.6978 0.176 Uiso 0.50 1 calc PR
C10 C 0.4043(9) 0.0000 0.2141(7) 0.171(7) Uani 1 2 d S
H10A H 0.4223 0.1216 0.2041 0.256 Uiso 0.50 1 calc PR
H10B H 0.3978 -0.0699 0.1723 0.256 Uiso 0.50 1 calc PR
H10C H 0.4555 -0.0517 0.2471 0.256 Uiso 0.50 1 calc PR
C7 C 0.2513(9) 0.0000 0.7004(6) 0.182(7) Uani 1 2 d S
H7A H 0.2681 -0.1213 0.7147 0.273 Uiso 0.50 1 calc PR
H7B H 0.2447 0.0727 0.7404 0.273 Uiso 0.50 1 calc PR
H7C H 0.3033 0.0486 0.6762 0.273 Uiso 0.50 1 calc PR
H1 H 0.101(6) 0.0000 0.562(4) 0.07(3) Uiso 1 2 d S
H2 H 0.365(6) 0.05(2) 0.343(5) 0.27(6) Uiso 1 1 d .

loop_
_atom_site_aniso_label
_atom_site_aniso_U_11
_atom_site_aniso_U_22
_atom_site_aniso_U_33
_atom_site_aniso_U_23
_atom_site_aniso_U_13
_atom_site_aniso_U_12
Co1 0.0266(5) 0.0243(5) 0.0402(6) 0.000 0.0070(4) 0.000
Fe2 0.0268(7) 0.0230(7) 0.0404(9) 0.000 0.0091(6) 0.000
Fe1 0.0293(7) 0.0269(7) 0.0429(9) 0.000 0.0027(6) 0.000
O1 0.124(6) 0.127(6) 0.070(5) 0.000 0.045(5) 0.000
C4 0.031(2) 0.023(2) 0.044(3) 0.004(2) 0.011(2) -0.005(2)
C3 0.033(3) 0.028(3) 0.050(3) 0.005(2) 0.003(2) 0.009(2)
O3 0.061(3) 0.051(3) 0.043(3) 0.000 0.011(3) 0.000
O4 0.043(3) 0.056(3) 0.042(3) 0.000 0.010(2) 0.000
N4 0.036(2) 0.029(2) 0.054(3) -0.0011(19) 0.014(2) 0.0036(18)
N3 0.034(2) 0.023(2) 0.058(3) 0.0001(18) 0.0015(19) -0.0060(18)
N2 0.108(6) 0.072(5) 0.042(5) 0.000 0.023(5) 0.000
N1 0.088(6) 0.101(6) 0.054(6) 0.000 0.022(5) 0.000
C6 0.064(6) 0.061(5) 0.038(5) 0.000 0.012(5) 0.000
C1 0.060(5) 0.041(4) 0.056(6) 0.000 0.021(4) 0.000
C2 0.050(5) 0.038(4) 0.055(5) 0.000 0.003(4) 0.000
C5 0.082(7) 0.053(5) 0.041(6) 0.000 0.002(5) 0.000
O2 0.098(5) 0.093(5) 0.079(5) 0.000 -0.027(4) 0.000
O5 0.097(6) 0.200(9) 0.119(7) 0.000 -0.010(5) 0.000
C9 0.162(11) 0.080(7) 0.055(7) 0.000 -0.019(7) 0.000
C8 0.109(9) 0.135(10) 0.118(10) 0.000 0.055(8) 0.000
C10 0.156(12) 0.263(18) 0.114(12) 0.000 0.100(10) 0.000
C7 0.141(12) 0.34(2) 0.052(8) 0.000 -0.053(8) 0.000

loop_
_atom_type_symbol
_atom_type_description
_atom_type_scat_dispersion_real
_atom_type_scat_dispersion_imag
_atom_type_scat_source
C C 0.0033 0.0016 'International Tables Vol C Tables 4.2.6.8 and 6.1.1.4'
H H 0.0000 0.0000 'International Tables Vol C Tables 4.2.6.8 and 6.1.1.4'
N N 0.0061 0.0033 'International Tables Vol C Tables 4.2.6.8 and 6.1.1.4'
O O 0.0106 0.0060 'International Tables Vol C Tables 4.2.6.8 and 6.1.1.4'
Fe Fe 0.3463 0.8444 'International Tables Vol C Tables 4.2.6.8 and 6.1.1.4'
Co Co 0.3494 0.9721 'International Tables Vol C Tables 4.2.6.8 and 6.1.1.4'

loop_
_geom_angle_atom_site_label_1
_geom_angle_atom_site_label_2
_geom_angle_atom_site_label_3
_geom_angle
_geom_angle_site_symmetry_1
_geom_angle_site_symmetry_3
N3 Co1 N3 89.96(19) . 6
N3 Co1 N4 175.28(15) . 6
N3 Co1 N4 89.44(13) 6 6
N3 Co1 N4 89.44(13) . .
N3 Co1 N4 175.28(15) 6 .
N4 Co1 N4 90.77(19) 6 .
N3 Co1 O4 92.51(14) . .
N3 Co1 O4 92.51(14) 6 .
N4 Co1 O4 92.20(14) 6 .
N4 Co1 O4 92.20(14) . .
N3 Co1 O3 87.62(15) . .
N3 Co1 O3 87.62(15) 6 .
N4 Co1 O3 87.67(15) 6 .
N4 Co1 O3 87.67(15) . .
O4 Co1 O3 179.81(18) . .
C2 Fe2 C2 180.000(1) 5_566 .
C2 Fe2 C4 90.9(2) 5_566 .
C2 Fe2 C4 89.1(2) . .
C2 Fe2 C4 90.9(2) 5_566 6_565
C2 Fe2 C4 89.1(2) . 6_565
C4 Fe2 C4 91.5(2) . 6_565
C2 Fe2 C4 89.1(2) 5_566 2_556
C2 Fe2 C4 90.9(2) . 2_556
C4 Fe2 C4 88.5(2) . 2_556
C4 Fe2 C4 180.00(16) 6_565 2_556
C2 Fe2 C4 89.1(2) 5_566 5_566
C2 Fe2 C4 90.9(2) . 5_566
C4 Fe2 C4 180.0(3) . 5_566
C4 Fe2 C4 88.5(2) 6_565 5_566
C4 Fe2 C4 91.5(2) 2_556 5_566
C1 Fe1 C1 180.000(1) 5_666 .
C1 Fe1 C3 91.2(2) 5_666 5_666
C1 Fe1 C3 88.8(2) . 5_666
C1 Fe1 C3 88.8(2) 5_666 .
C1 Fe1 C3 91.2(2) . .
C3 Fe1 C3 180.0 5_666 .
C1 Fe1 C3 91.2(2) 5_666 2_656
C1 Fe1 C3 88.8(2) . 2_656
C3 Fe1 C3 91.4(2) 5_666 2_656
C3 Fe1 C3 88.6(2) . 2_656
C1 Fe1 C3 88.8(2) 5_666 6_565
C1 Fe1 C3 91.2(2) . 6_565
C3 Fe1 C3 88.6(2) 5_666 6_565
C3 Fe1 C3 91.4(2) . 6_565
C3 Fe1 C3 180.0(3) 2_656 6_565
N4 C4 Fe2 177.1(4) . .
N3 C3 Fe1 178.3(4) . .
C5 O3 Co1 121.4(6) . .
C6 O4 Co1 122.1(5) . .
C4 N4 Co1 159.1(4) . .
C3 N3 Co1 170.4(4) . .
C6 N2 C9 122.3(8) . .
C6 N2 C10 122.1(9) . .
C9 N2 C10 115.6(9) . .
C5 N1 C8 123.6(10) . .
C5 N1 C7 118.0(9) . .
C8 N1 C7 118.5(9) . .
O4 C6 N2 126.8(9) . .
O1 C1 Fe1 178.8(8) . .
O2 C2 Fe2 179.2(7) . .
O3 C5 N1 125.5(10) . .

loop_
_geom_bond_atom_site_label_1
_geom_bond_atom_site_label_2
_geom_bond_distance
_geom_bond_site_symmetry_2
Co1 N3 2.093(4) .
Co1 N3 2.093(4) 6
Co1 N4 2.096(4) 6
Co1 N4 2.096(3) .
Co1 O4 2.108(5) .
Co1 O3 2.177(5) .
Fe2 C2 1.810(8) 5_566
Fe2 C2 1.810(8) .
Fe2 C4 1.917(4) .
Fe2 C4 1.917(4) 6_565
Fe2 C4 1.917(4) 2_556
Fe2 C4 1.917(4) 5_566
Fe1 C1 1.819(8) 5_666
Fe1 C1 1.819(8) .
Fe1 C3 1.936(5) 5_666
Fe1 C3 1.936(5) .
Fe1 C3 1.936(5) 2_656
Fe1 C3 1.936(5) 6_565
O1 C1 1.126(9) .
C4 N4 1.147(5) .
C3 N3 1.144(5) .
O3 C5 1.270(10) .
O4 C6 1.210(9) .
N2 C6 1.305(10) .
N2 C9 1.391(11) .
N2 C10 1.463(11) .
N1 C5 1.319(10) .
N1 C8 1.420(10) .
N1 C7 1.445(11) .
C2 O2 1.124(8) .
